data_4072078
loop_
_publ_author_name
'Gao, Wei'
'Cui, Dongmei'
'Liu, Xiaoming'
'Zhang, Yu'
'Mu, Ying'

_publ_section_title
;
 Rare-Earth Metal Bis(alkyl)s Supported by a Quinolinyl Anilido-Imine
 Ligand: Synthesis and Catalysis on Living Polymerization of
 \e-Caprolactone
;
_journal_issue 22
_journal_name_full Organometallics
_journal_page_first 5889
_journal_paper_doi 10.1021/om800575p
_journal_volume 27
_journal_year 2008
_chemical_formula_sum 'C36 H50 N3 Sc Si2'
_chemical_formula_weight 625.93
_chemical_name_systematic
; 
 ? 
;
_space_group_IT_number 2
_symmetry_cell_setting triclinic
_symmetry_space_group_name_Hall '-P 1'
_symmetry_space_group_name_H-M 'P -1'
_atom_sites_solution_hydrogens geom
_atom_sites_solution_primary direct
_atom_sites_solution_secondary difmap
_audit_creation_method SHELXL-97
_cell_angle_alpha 84.010(2)
_cell_angle_beta 82.350(2)
_cell_angle_gamma 73.292(2)
_cell_formula_units_Z 2
_cell_length_a 10.0455(10)
_cell_length_b 10.5478(10)
_cell_length_c 18.0428(17)
_cell_measurement_temperature 293(2)
_cell_volume 1810.4(3)
_computing_cell_refinement 'Bruker SMART'
_computing_data_collection 'Bruker SMART'
_computing_data_reduction 'Bruker SAINT'
_computing_molecular_graphics 'Bruker SHELXTL'
_computing_publication_material 'Bruker SHELXTL'
_computing_structure_refinement 'SHELXL-97 (Sheldrick, 1997)'
_computing_structure_solution 'SHELXS-97 (Sheldrick, 1990)'
_diffrn_ambient_temperature 293(2)
_diffrn_measured_fraction_theta_full 0.972
_diffrn_measured_fraction_theta_max 0.972
_diffrn_measurement_device_type 'CCD area detector'
_diffrn_measurement_method 'phi and omega scan'
_diffrn_radiation_monochromator graphite
_diffrn_radiation_source 'fine-focus sealed tube'
_diffrn_radiation_type MoK\a
_diffrn_radiation_wavelength 0.71073
_diffrn_reflns_av_R_equivalents 0.0210
_diffrn_reflns_av_sigmaI/netI 0.0510
_diffrn_reflns_limit_h_max 11
_diffrn_reflns_limit_h_min -12
_diffrn_reflns_limit_k_max 13
_diffrn_reflns_limit_k_min -13
_diffrn_reflns_limit_l_max 17
_diffrn_reflns_limit_l_min -22
_diffrn_reflns_number 10259
_diffrn_reflns_theta_full 26.09
_diffrn_reflns_theta_max 26.09
_diffrn_reflns_theta_min 2.02
_exptl_absorpt_coefficient_mu 0.297
_exptl_absorpt_correction_T_max 0.9644
_exptl_absorpt_correction_T_min 0.9336
_exptl_absorpt_correction_type multi-scan
_exptl_crystal_colour red
_exptl_crystal_density_diffrn 1.148
_exptl_crystal_density_method 'not measured'
_exptl_crystal_description block
_exptl_crystal_F_000 672
_exptl_crystal_size_max 0.23
_exptl_crystal_size_mid 0.22
_exptl_crystal_size_min 0.12
_refine_diff_density_max 0.419
_refine_diff_density_min -0.202
_refine_diff_density_rms 0.059
_refine_ls_extinction_method none
_refine_ls_goodness_of_fit_ref 1.026
_refine_ls_hydrogen_treatment constr
_refine_ls_matrix_type full
_refine_ls_number_parameters 389
_refine_ls_number_reflns 6983
_refine_ls_number_restraints 0
_refine_ls_restrained_S_all 1.026
_refine_ls_R_factor_all 0.0733
_refine_ls_R_factor_gt 0.0532
_refine_ls_shift/su_max 0.001
_refine_ls_shift/su_mean 0.000
_refine_ls_structure_factor_coef Fsqd
_refine_ls_weighting_details 'calc w=1/[\s^2^(Fo^2^)+(0.0676P)^2^+0.3998P] where P=(Fo^2^+2Fc^2^)/3'
_refine_ls_weighting_scheme calc
_refine_ls_wR_factor_gt 0.1221
_refine_ls_wR_factor_ref 0.1355
_reflns_number_gt 5361
_reflns_number_total 6983
_reflns_threshold_expression >2sigma(I)
_cod_data_source_file om800575p_si_001.cif
_cod_data_source_block complex_Sc
_cod_depositor_comments
;
The following automatic conversions were performed:

'_symmetry_cell_setting' value 'Triclinic' changed to 'triclinic'
according to /home/saulius/struct/CIF-dictionaries/cif_core.dic
dictionary named 'cif_core.dic' version 2.4.1 from
2010-06-29.

'_exptl_absorpt_correction_type' value 'Multi-scan'
changed to 'multi-scan' according to
/home/saulius/struct/CIF-dictionaries/cif_core.dic dictionary named
'cif_core.dic' version 2.4.1 from 2010-06-29.

Automatic conversion script
Id: cif_fix_values 1715 2011-07-08 13:25:40Z adriana 
;
_cod_original_sg_symbol_H-M P-1
_cod_database_code 4072078

loop_
_symmetry_equiv_pos_as_xyz
'x, y, z'
'-x, -y, -z'

loop_
_atom_site_label
_atom_site_type_symbol
_atom_site_fract_x
_atom_site_fract_y
_atom_site_fract_z
_atom_site_U_iso_or_equiv
_atom_site_adp_type
_atom_site_occupancy
_atom_site_symmetry_multiplicity
_atom_site_calc_flag
_atom_site_refinement_flags
Sc Sc 0.68260(5) 0.61142(5) 0.24414(3) 0.02742(14) Uani 1 1 d .
Si2 Si 0.79930(8) 0.28584(7) 0.18084(4) 0.0380(2) Uani 1 1 d .
Si1 Si 0.34201(7) 0.87309(7) 0.27616(4) 0.03560(19) Uani 1 1 d .
N2 N 0.8561(2) 0.6615(2) 0.17408(11) 0.0287(5) Uani 1 1 d .
N1 N 0.8234(2) 0.61010(19) 0.33293(11) 0.0272(4) Uani 1 1 d .
C6 C 1.0424(2) 0.5436(2) 0.25047(14) 0.0294(5) Uani 1 1 d .
N3 N 0.6120(2) 0.6761(2) 0.12716(11) 0.0332(5) Uani 1 1 d .
C7 C 0.9588(3) 0.5715(2) 0.32118(14) 0.0307(6) Uani 1 1 d .
H7 H 1.0071 0.5607 0.3630 0.037 Uiso 1 1 calc R
C1 C 0.9938(2) 0.5894(2) 0.17974(13) 0.0281(5) Uani 1 1 d .
C2 C 1.0909(3) 0.5506(3) 0.11612(14) 0.0341(6) Uani 1 1 d .
H2 H 1.0633 0.5793 0.0686 0.041 Uiso 1 1 calc R
C21 C 0.9017(3) 0.8174(3) 0.06724(15) 0.0388(6) Uani 1 1 d .
H21 H 0.9845 0.8201 0.0839 0.047 Uiso 1 1 calc R
C8 C 0.7686(2) 0.6359(3) 0.41013(13) 0.0295(6) Uani 1 1 d .
C9 C 0.7600(3) 0.5300(3) 0.46228(14) 0.0324(6) Uani 1 1 d .
C20 C 0.8231(3) 0.7405(2) 0.10802(14) 0.0320(6) Uani 1 1 d .
C25 C 0.6933(3) 0.7455(2) 0.08312(13) 0.0315(6) Uani 1 1 d .
C29 C 0.6776(3) 0.4033(3) 0.24429(15) 0.0376(6) Uani 1 1 d .
H29A H 0.6894 0.3642 0.2949 0.045 Uiso 1 1 calc R
H29B H 0.5839 0.4060 0.2351 0.045 Uiso 1 1 calc R
C10 C 0.7068(3) 0.5609(3) 0.53596(15) 0.0399(7) Uani 1 1 d .
H10 H 0.6991 0.4928 0.5719 0.048 Uiso 1 1 calc R
C30 C 0.4778(3) 0.7210(3) 0.30208(15) 0.0411(7) Uani 1 1 d .
H30A H 0.4273 0.6544 0.3138 0.049 Uiso 1 1 calc R
H30B H 0.5011 0.7383 0.3498 0.049 Uiso 1 1 calc R
C24 C 0.6511(3) 0.8177(3) 0.01545(15) 0.0411(7) Uani 1 1 d .
C13 C 0.7255(3) 0.7685(3) 0.42905(14) 0.0336(6) Uani 1 1 d .
C28 C 0.4949(3) 0.6713(3) 0.10337(16) 0.0407(7) Uani 1 1 d .
H28 H 0.4405 0.6230 0.1327 0.049 Uiso 1 1 calc R
C17 C 0.7384(3) 0.8812(3) 0.37200(15) 0.0378(6) Uani 1 1 d .
H17 H 0.7335 0.8533 0.3225 0.045 Uiso 1 1 calc R
C4 C 1.2724(3) 0.4298(3) 0.19194(16) 0.0414(7) Uani 1 1 d .
H4 H 1.3635 0.3776 0.1959 0.050 Uiso 1 1 calc R
C34 C 0.8162(4) 0.3676(3) 0.08384(16) 0.0526(8) Uani 1 1 d .
H34A H 0.7253 0.4021 0.0668 0.079 Uiso 1 1 calc R
H34B H 0.8744 0.3037 0.0505 0.079 Uiso 1 1 calc R
H34C H 0.8576 0.4389 0.0846 0.079 Uiso 1 1 calc R
C14 C 0.8056(3) 0.3870(3) 0.44222(15) 0.0366(6) Uani 1 1 d .
H14 H 0.8276 0.3869 0.3877 0.044 Uiso 1 1 calc R
C3 C 1.2249(3) 0.4717(3) 0.12248(16) 0.0410(7) Uani 1 1 d .
H3 H 1.2845 0.4461 0.0793 0.049 Uiso 1 1 calc R
C12 C 0.6748(3) 0.7916(3) 0.50323(15) 0.0414(7) Uani 1 1 d .
H12 H 0.6462 0.8783 0.5175 0.050 Uiso 1 1 calc R
C27 C 0.4490(3) 0.7364(3) 0.03554(17) 0.0509(8) Uani 1 1 d .
H27 H 0.3672 0.7291 0.0199 0.061 Uiso 1 1 calc R
C11 C 0.6656(3) 0.6898(3) 0.55635(16) 0.0453(7) Uani 1 1 d .
H11 H 0.6317 0.7081 0.6057 0.054 Uiso 1 1 calc R
C5 C 1.1819(3) 0.4671(3) 0.25485(16) 0.0394(6) Uani 1 1 d .
H5 H 1.2134 0.4411 0.3018 0.047 Uiso 1 1 calc R
C18 C 0.6212(3) 1.0084(3) 0.38444(18) 0.0488(8) Uani 1 1 d .
H18A H 0.5325 0.9904 0.3855 0.073 Uiso 1 1 calc R
H18B H 0.6304 1.0738 0.3444 0.073 Uiso 1 1 calc R
H18C H 0.6268 1.0411 0.4313 0.073 Uiso 1 1 calc R
C23 C 0.7389(4) 0.8917(3) -0.02493(16) 0.0491(8) Uani 1 1 d .
H23 H 0.7136 0.9402 -0.0694 0.059 Uiso 1 1 calc R
C32 C 0.2116(3) 0.8382(3) 0.22137(18) 0.0484(8) Uani 1 1 d .
H32A H 0.2521 0.8237 0.1706 0.073 Uiso 1 1 calc R
H32B H 0.1297 0.9126 0.2217 0.073 Uiso 1 1 calc R
H32C H 0.1864 0.7606 0.2438 0.073 Uiso 1 1 calc R
C26 C 0.5254(3) 0.8098(3) -0.00684(16) 0.0496(8) Uani 1 1 d .
H26 H 0.4942 0.8554 -0.0510 0.060 Uiso 1 1 calc R
C22 C 0.8585(3) 0.8917(3) 0.00103(16) 0.0465(7) Uani 1 1 d .
H22 H 0.9138 0.9421 -0.0254 0.056 Uiso 1 1 calc R
C36 C 0.9758(3) 0.2277(3) 0.2144(2) 0.0612(9) Uani 1 1 d .
H36A H 1.0163 0.3006 0.2105 0.092 Uiso 1 1 calc R
H36B H 1.0345 0.1589 0.1843 0.092 Uiso 1 1 calc R
H36C H 0.9675 0.1938 0.2658 0.092 Uiso 1 1 calc R
C33 C 0.2388(3) 0.9608(3) 0.35958(17) 0.0515(8) Uani 1 1 d .
H33A H 0.1834 0.9074 0.3870 0.077 Uiso 1 1 calc R
H33B H 0.1787 1.0446 0.3430 0.077 Uiso 1 1 calc R
H33C H 0.3017 0.9753 0.3914 0.077 Uiso 1 1 calc R
C19 C 0.8789(3) 0.9095(3) 0.3704(2) 0.0580(9) Uani 1 1 d .
H19A H 0.8867 0.9375 0.4182 0.087 Uiso 1 1 calc R
H19B H 0.8861 0.9785 0.3321 0.087 Uiso 1 1 calc R
H19C H 0.9528 0.8305 0.3597 0.087 Uiso 1 1 calc R
C35 C 0.7418(4) 0.1353(3) 0.16964(19) 0.0619(9) Uani 1 1 d .
H35A H 0.7494 0.0793 0.2153 0.093 Uiso 1 1 calc R
H35B H 0.8001 0.0873 0.1293 0.093 Uiso 1 1 calc R
H35C H 0.6464 0.1623 0.1586 0.093 Uiso 1 1 calc R
C16 C 0.9378(4) 0.3097(3) 0.4772(2) 0.0654(10) Uani 1 1 d .
H16A H 1.0109 0.3515 0.4608 0.098 Uiso 1 1 calc R
H16B H 0.9665 0.2204 0.4621 0.098 Uiso 1 1 calc R
H16C H 0.9195 0.3085 0.5308 0.098 Uiso 1 1 calc R
C15 C 0.6895(4) 0.3194(3) 0.4640(2) 0.0626(9) Uani 1 1 d .
H15A H 0.6674 0.3159 0.5175 0.094 Uiso 1 1 calc R
H15B H 0.7200 0.2309 0.4476 0.094 Uiso 1 1 calc R
H15C H 0.6079 0.3688 0.4407 0.094 Uiso 1 1 calc R
C31 C 0.4214(3) 0.9952(3) 0.21727(18) 0.0546(8) Uani 1 1 d .
H31A H 0.4875 1.0165 0.2442 0.082 Uiso 1 1 calc R
H31B H 0.3492 1.0744 0.2060 0.082 Uiso 1 1 calc R
H31C H 0.4682 0.9572 0.1715 0.082 Uiso 1 1 calc R

loop_
_atom_site_aniso_label
_atom_site_aniso_U_11
_atom_site_aniso_U_22
_atom_site_aniso_U_33
_atom_site_aniso_U_23
_atom_site_aniso_U_13
_atom_site_aniso_U_12
Sc 0.0228(3) 0.0337(3) 0.0249(3) -0.00268(19) -0.00311(18) -0.0061(2)
Si2 0.0437(5) 0.0339(4) 0.0380(4) -0.0036(3) -0.0056(3) -0.0125(3)
Si1 0.0272(4) 0.0394(4) 0.0397(4) -0.0038(3) -0.0043(3) -0.0077(3)
N2 0.0261(11) 0.0332(11) 0.0246(11) 0.0004(9) -0.0041(8) -0.0050(9)
N1 0.0276(11) 0.0301(11) 0.0242(10) -0.0040(8) -0.0031(8) -0.0076(9)
C6 0.0244(13) 0.0320(13) 0.0324(14) -0.0047(11) -0.0038(10) -0.0074(10)
N3 0.0297(12) 0.0377(12) 0.0296(12) -0.0042(9) -0.0065(9) -0.0030(10)
C7 0.0292(14) 0.0330(14) 0.0310(14) -0.0027(11) -0.0080(11) -0.0081(11)
C1 0.0264(13) 0.0275(12) 0.0307(13) -0.0010(10) -0.0025(10) -0.0084(10)
C2 0.0332(14) 0.0368(14) 0.0293(14) -0.0022(11) 0.0024(11) -0.0079(12)
C21 0.0421(16) 0.0347(15) 0.0377(15) -0.0008(12) 0.0002(12) -0.0105(12)
C8 0.0213(12) 0.0429(15) 0.0255(13) -0.0054(11) -0.0044(10) -0.0090(11)
C9 0.0250(13) 0.0447(15) 0.0293(14) -0.0008(11) -0.0069(10) -0.0116(11)
C20 0.0322(14) 0.0321(14) 0.0289(14) -0.0061(11) -0.0018(11) -0.0038(11)
C25 0.0353(14) 0.0295(13) 0.0243(13) -0.0037(10) -0.0025(11) -0.0001(11)
C29 0.0387(15) 0.0452(16) 0.0315(14) -0.0014(12) -0.0070(12) -0.0146(13)
C10 0.0342(15) 0.0581(19) 0.0278(14) 0.0027(13) -0.0044(11) -0.0149(13)
C30 0.0314(15) 0.0529(17) 0.0346(15) -0.0025(13) -0.0013(12) -0.0056(13)
C24 0.0481(18) 0.0370(15) 0.0300(15) -0.0043(12) -0.0088(12) 0.0040(13)
C13 0.0262(13) 0.0425(15) 0.0330(14) -0.0090(12) -0.0044(11) -0.0084(11)
C28 0.0345(15) 0.0462(16) 0.0409(16) -0.0060(13) -0.0107(12) -0.0060(13)
C17 0.0394(16) 0.0347(15) 0.0379(15) -0.0076(12) -0.0044(12) -0.0061(12)
C4 0.0231(14) 0.0462(16) 0.0506(18) -0.0061(14) -0.0009(12) -0.0031(12)
C34 0.067(2) 0.0508(18) 0.0361(17) -0.0092(14) 0.0062(15) -0.0137(16)
C14 0.0386(15) 0.0413(15) 0.0332(14) 0.0018(12) -0.0071(12) -0.0165(12)
C3 0.0328(15) 0.0442(16) 0.0431(17) -0.0092(13) 0.0082(12) -0.0094(13)
C12 0.0385(16) 0.0475(17) 0.0378(16) -0.0168(13) -0.0019(12) -0.0074(13)
C27 0.0412(17) 0.063(2) 0.0474(19) -0.0150(16) -0.0180(14) -0.0032(15)
C11 0.0361(16) 0.069(2) 0.0281(15) -0.0120(14) 0.0021(12) -0.0098(15)
C5 0.0300(15) 0.0471(16) 0.0406(16) -0.0011(13) -0.0097(12) -0.0080(12)
C18 0.0434(18) 0.0400(16) 0.061(2) -0.0124(15) -0.0073(15) -0.0053(14)
C23 0.065(2) 0.0406(17) 0.0313(15) 0.0063(13) -0.0044(14) -0.0024(15)
C32 0.0330(16) 0.0484(18) 0.064(2) -0.0126(15) -0.0119(14) -0.0049(13)
C26 0.0536(19) 0.0519(19) 0.0341(16) -0.0027(14) -0.0145(14) 0.0042(15)
C22 0.0545(19) 0.0365(16) 0.0430(17) 0.0041(13) 0.0024(14) -0.0100(14)
C36 0.0471(19) 0.0430(18) 0.091(3) -0.0009(18) -0.0158(18) -0.0067(15)
C33 0.0398(17) 0.0570(19) 0.056(2) -0.0153(16) -0.0032(14) -0.0076(15)
C19 0.0413(18) 0.0533(19) 0.076(2) 0.0137(17) -0.0047(16) -0.0147(15)
C35 0.083(3) 0.0533(19) 0.062(2) -0.0161(17) -0.0027(18) -0.0359(19)
C16 0.058(2) 0.0477(19) 0.090(3) -0.0012(19) -0.031(2) -0.0051(16)
C15 0.071(2) 0.067(2) 0.064(2) -0.0029(18) -0.0060(18) -0.0428(19)
C31 0.055(2) 0.058(2) 0.055(2) 0.0080(16) -0.0114(16) -0.0243(16)

loop_
_atom_type_symbol
_atom_type_description
_atom_type_scat_dispersion_real
_atom_type_scat_dispersion_imag
_atom_type_scat_source
C C 0.0033 0.0016 'International Tables Vol C Tables 4.2.6.8 and 6.1.1.4'
H H 0.0000 0.0000 'International Tables Vol C Tables 4.2.6.8 and 6.1.1.4'
N N 0.0061 0.0033 'International Tables Vol C Tables 4.2.6.8 and 6.1.1.4'
Si Si 0.0817 0.0704 'International Tables Vol C Tables 4.2.6.8 and 6.1.1.4'
Sc Sc 0.2519 0.3716 'International Tables Vol C Tables 4.2.6.8 and 6.1.1.4'

loop_
_geom_angle_atom_site_label_1
_geom_angle_atom_site_label_2
_geom_angle_atom_site_label_3
_geom_angle
N2 Sc C29 115.40(9)
N2 Sc C30 136.88(10)
C29 Sc C30 106.46(10)
N2 Sc N1 79.90(7)
C29 Sc N1 105.09(9)
C30 Sc N1 99.36(9)
N2 Sc N3 73.07(8)
C29 Sc N3 96.02(9)
C30 Sc N3 93.35(9)
N1 Sc N3 150.98(8)
C29 Si2 C36 110.63(15)
C29 Si2 C35 114.10(14)
C36 Si2 C35 107.70(16)
C29 Si2 C34 110.25(13)
C36 Si2 C34 108.54(16)
C35 Si2 C34 105.35(15)
C30 Si1 C31 111.04(14)
C30 Si1 C33 112.96(14)
C31 Si1 C33 106.54(15)
C30 Si1 C32 112.26(14)
C31 Si1 C32 107.36(15)
C33 Si1 C32 106.30(14)
C1 N2 C20 118.67(19)
C1 N2 Sc 122.25(15)
C20 N2 Sc 116.10(15)
C7 N1 C8 114.5(2)
C7 N1 Sc 122.93(16)
C8 N1 Sc 122.08(14)
C5 C6 C1 120.0(2)
C5 C6 C7 115.6(2)
C1 C6 C7 124.4(2)
C28 N3 C25 118.6(2)
C28 N3 Sc 127.45(18)
C25 N3 Sc 113.12(16)
N1 C7 C6 127.1(2)
N2 C1 C6 121.0(2)
N2 C1 C2 122.5(2)
C6 C1 C2 116.4(2)
C3 C2 C1 122.0(2)
C20 C21 C22 121.2(3)
C9 C8 C13 122.7(2)
C9 C8 N1 119.6(2)
C13 C8 N1 117.7(2)
C8 C9 C10 117.1(2)
C8 C9 C14 123.0(2)
C10 C9 C14 120.0(2)
C21 C20 N2 126.2(2)
C21 C20 C25 117.6(2)
N2 C20 C25 116.1(2)
N3 C25 C24 121.8(2)
N3 C25 C20 116.9(2)
C24 C25 C20 121.3(2)
Si2 C29 Sc 122.26(13)
C11 C10 C9 121.5(3)
Si1 C30 Sc 133.35(14)
C26 C24 C25 117.1(3)
C26 C24 C23 124.9(3)
C25 C24 C23 118.0(3)
C12 C13 C8 117.1(2)
C12 C13 C17 121.2(2)
C8 C13 C17 121.7(2)
N3 C28 C27 122.7(3)
C13 C17 C19 111.2(2)
C13 C17 C18 113.2(2)
C19 C17 C18 109.5(2)
C5 C4 C3 118.4(3)
C9 C14 C16 111.2(2)
C9 C14 C15 111.8(2)
C16 C14 C15 110.9(3)
C2 C3 C4 121.2(2)
C11 C12 C13 122.0(3)
C26 C27 C28 119.3(3)
C10 C11 C12 119.7(3)
C4 C5 C6 121.9(3)
C22 C23 C24 120.3(3)
C27 C26 C24 120.5(3)
C23 C22 C21 121.5(3)

loop_
_geom_bond_atom_site_label_1
_geom_bond_atom_site_label_2
_geom_bond_distance
Sc N2 2.172(2)
Sc C29 2.209(3)
Sc C30 2.230(3)
Sc N1 2.270(2)
Sc N3 2.290(2)
Si2 C29 1.842(3)
Si2 C36 1.863(3)
Si2 C35 1.877(3)
Si2 C34 1.878(3)
Si1 C30 1.846(3)
Si1 C31 1.871(3)
Si1 C33 1.876(3)
Si1 C32 1.877(3)
N2 C1 1.385(3)
N2 C20 1.401(3)
N1 C7 1.297(3)
N1 C8 1.451(3)
C6 C5 1.410(3)
C6 C1 1.414(3)
C6 C7 1.439(3)
N3 C28 1.320(3)
N3 C25 1.373(3)
C1 C2 1.417(3)
C2 C3 1.376(4)
C21 C20 1.382(3)
C21 C22 1.406(4)
C8 C9 1.398(3)
C8 C13 1.405(4)
C9 C10 1.400(4)
C9 C14 1.512(4)
C20 C25 1.420(4)
C25 C24 1.417(4)
C10 C11 1.377(4)
C24 C26 1.402(4)
C24 C23 1.422(4)
C13 C12 1.388(4)
C13 C17 1.512(4)
C28 C27 1.405(4)
C17 C19 1.521(4)
C17 C18 1.523(4)
C4 C5 1.372(4)
C4 C3 1.385(4)
C14 C16 1.524(4)
C14 C15 1.524(4)
C12 C11 1.378(4)
C27 C26 1.355(4)
C23 C22 1.347(4)
